data_2205111
loop_
_publ_author_name
'Yathirajan, Hemmige S.'
'Rai, Kuriya M. Lokanatha'
'Gaonkar, Santhosh L.'
'Narasegowda, Rajenahally S.'
'Prabhuswamy, Basappa'
'Bolte, Michael'

_publ_section_title
;
 3-(<i>p</i>-Nitrobenzyl)-1,3-thiazolidine-2,4-dione
;
_journal_issue 2
_journal_name_full 'Acta Crystallographica Section E'
_journal_page_first o245
_journal_page_last o246
_journal_paper_doi 10.1107/S1600536804033951
_journal_volume 61
_journal_year 2005
_chemical_formula_iupac 'C10 H8 N2 O4 S'
_chemical_formula_moiety 'C10 H8 N2 O4 S'
_chemical_formula_sum 'C10 H8 N2 O4 S'
_chemical_formula_weight 252.24
_chemical_name_systematic
;
3-(p-Nitrobenzyl)-1,3-thiazolidine-2,4-dione
;
_space_group_IT_number 29
_symmetry_cell_setting orthorhombic
_symmetry_space_group_name_Hall 'P 2c -2ac'
_symmetry_space_group_name_H-M 'P c a 21'
_atom_sites_solution_hydrogens geom
_atom_sites_solution_primary direct
_atom_sites_solution_secondary difmap
_audit_creation_method SHELXL-97
_cell_angle_alpha 90.00
_cell_angle_beta 90.00
_cell_angle_gamma 90.00
_cell_formula_units_Z 4
_cell_length_a 24.321(3)
_cell_length_b 5.0468(5)
_cell_length_c 8.6066(8)
_cell_measurement_reflns_used 8027
_cell_measurement_temperature 173(2)
_cell_measurement_theta_max 26.1
_cell_measurement_theta_min 2.7
_cell_volume 1056.40(19)
_computing_cell_refinement X-AREA
_computing_data_collection 'X-AREA (Stoe & Cie, 2001)'
_computing_data_reduction X-AREA
_computing_molecular_graphics 'PLATON (Spek, 2003)'
_computing_publication_material 'SHELXL97 and PLATON (Spek, 2003)'
_computing_structure_refinement 'SHELXL97 (Sheldrick, 1997)'
_computing_structure_solution 'SHELXS97 (Sheldrick, 1990)'
_diffrn_ambient_temperature 173(2)
_diffrn_measured_fraction_theta_full 0.996
_diffrn_measured_fraction_theta_max 0.991
_diffrn_measurement_device_type 'Stoe IPDS-II two-circle'
_diffrn_measurement_method \w
_diffrn_radiation_monochromator graphite
_diffrn_radiation_source 'fine-focus sealed tube'
_diffrn_radiation_type MoK\a
_diffrn_radiation_wavelength 0.71073
_diffrn_reflns_av_R_equivalents 0.0567
_diffrn_reflns_av_sigmaI/netI 0.0816
_diffrn_reflns_limit_h_max 30
_diffrn_reflns_limit_h_min -30
_diffrn_reflns_limit_k_max 6
_diffrn_reflns_limit_k_min -5
_diffrn_reflns_limit_l_max 10
_diffrn_reflns_limit_l_min -10
_diffrn_reflns_number 10054
_diffrn_reflns_theta_full 25.00
_diffrn_reflns_theta_max 26.23
_diffrn_reflns_theta_min 2.90
_diffrn_standards_decay_% 0
_diffrn_standards_interval_time 0
_diffrn_standards_number 0
_exptl_absorpt_coefficient_mu 0.311
_exptl_absorpt_correction_type none
_exptl_crystal_colour colourless
_exptl_crystal_density_diffrn 1.586
_exptl_crystal_density_method 'not measured'
_exptl_crystal_description plate
_exptl_crystal_F_000 520
_exptl_crystal_size_max 0.39
_exptl_crystal_size_mid 0.37
_exptl_crystal_size_min 0.20
_refine_diff_density_max 0.423
_refine_diff_density_min -0.314
_refine_ls_abs_structure_details 'Flack (1983), 971 Friedel pairs'
_refine_ls_abs_structure_Flack 0.03(11)
_refine_ls_extinction_method none
_refine_ls_goodness_of_fit_ref 1.018
_refine_ls_hydrogen_treatment constr
_refine_ls_matrix_type full
_refine_ls_number_parameters 154
_refine_ls_number_reflns 2109
_refine_ls_number_restraints 1
_refine_ls_restrained_S_all 1.017
_refine_ls_R_factor_all 0.0514
_refine_ls_R_factor_gt 0.0483
_refine_ls_shift/su_max 0.000
_refine_ls_shift/su_mean 0.000
_refine_ls_structure_factor_coef Fsqd
_refine_ls_weighting_details 'calc w = 1/[\s^2^(Fo^2^)+(0.0798P)^2^] where P = (Fo^2^+2Fc^2^)/3'
_refine_ls_weighting_scheme calc
_refine_ls_wR_factor_gt 0.1212
_refine_ls_wR_factor_ref 0.1235
_reflns_number_gt 1895
_reflns_number_total 2109
_reflns_threshold_expression I>2\s(I)
_cod_data_source_file lh6342.cif
_cod_data_source_block I
_cod_depositor_comments
;
The following automatic conversions were performed:
'_symmetry_cell_setting' value 'Orthorhombic' changed to 'orthorhombic'
according to '/home/saulius/struct/CIF-dictionaries/cif_core.dic'
dictionary named 'cif_core.dic' version 2.4.1 from 2010-06-29.

Automatic conversion script
Id: cif_fix_enum 1527 2010-12-29 10:47:43Z saulius 

The following automatic conversions were performed:

'_symmetry_cell_setting' value 'Orthorhombic' changed to
'orthorhombic' according to
/home/saulius/struct/CIF-dictionaries/cif_core.dic dictionary named
'cif_core.dic' version 2.4.1 from 2010-06-29.

Automatic conversion script
Id: cif_fix_values 1715 2011-07-08 13:25:40Z adriana 
;
_cod_database_code 2205111

loop_
_symmetry_equiv_pos_as_xyz
'x, y, z'
'-x, -y, z+1/2'
'x+1/2, -y, z'
'-x+1/2, y, z+1/2'

loop_
_atom_site_label
_atom_site_fract_x
_atom_site_fract_y
_atom_site_fract_z
_atom_site_U_iso_or_equiv
_atom_site_adp_type
_atom_site_calc_flag
_atom_site_refinement_flags
_atom_site_occupancy
_atom_site_type_symbol
N1 0.38967(8) 0.9267(5) 0.6619(3) 0.0283(5) Uani d . 1 N
C2 0.43831(11) 1.0685(6) 0.6569(3) 0.0299(6) Uani d . 1 C
O2 0.44728(9) 1.2537(5) 0.5707(3) 0.0417(5) Uani d . 1 O
S3 0.48578(2) 0.94594(15) 0.79042(10) 0.0372(2) Uani d . 1 S
C4 0.44002(10) 0.6940(6) 0.8649(3) 0.0310(6) Uani d . 1 C
H4A 0.4562 0.5154 0.8515 0.037 Uiso calc R 1 H
H4B 0.4324 0.7232 0.9766 0.037 Uiso calc R 1 H
C5 0.38652(10) 0.7231(6) 0.7673(3) 0.0295(6) Uani d . 1 C
O5 0.34737(8) 0.5811(5) 0.7812(3) 0.0424(5) Uani d . 1 O
C6 0.34361(11) 0.9838(6) 0.5566(3) 0.0316(6) Uani d . 1 C
H6A 0.3479 1.1648 0.5139 0.038 Uiso calc R 1 H
H6B 0.3088 0.9783 0.6159 0.038 Uiso calc R 1 H
C11 0.34064(10) 0.7886(6) 0.4246(3) 0.0272(5) Uani d . 1 C
C12 0.29000(9) 0.7170(6) 0.3616(3) 0.0345(6) Uani d . 1 C
H12 0.2573 0.7925 0.4025 0.041 Uiso calc R 1 H
C13 0.28668(11) 0.5368(6) 0.2400(3) 0.0338(6) Uani d . 1 C
H13 0.2521 0.4889 0.1968 0.041 Uiso calc R 1 H
C14 0.33485(11) 0.4295(6) 0.1836(3) 0.0303(6) Uani d . 1 C
N14 0.33178(10) 0.2328(6) 0.0590(3) 0.0357(5) Uani d . 1 N
O141 0.37481(10) 0.1300(5) 0.0163(3) 0.0485(6) Uani d . 1 O
O142 0.28668(9) 0.1793(6) 0.0042(3) 0.0496(6) Uani d . 1 O
C15 0.38544(10) 0.4941(7) 0.2428(3) 0.0303(6) Uani d . 1 C
H15 0.4179 0.4160 0.2018 0.036 Uiso calc R 1 H
C16 0.38832(9) 0.6745(6) 0.3630(3) 0.0297(5) Uani d . 1 C
H16 0.4232 0.7219 0.4044 0.036 Uiso calc R 1 H

loop_
_atom_site_aniso_label
_atom_site_aniso_U_11
_atom_site_aniso_U_22
_atom_site_aniso_U_33
_atom_site_aniso_U_12
_atom_site_aniso_U_13
_atom_site_aniso_U_23
N1 0.0227(9) 0.0370(14) 0.0253(11) -0.0006(9) -0.0030(8) -0.0032(9)
C2 0.0271(11) 0.0335(16) 0.0289(13) 0.0002(10) 0.0014(10) -0.0054(11)
O2 0.0368(10) 0.0467(14) 0.0414(11) -0.0041(9) 0.0049(9) 0.0046(9)
S3 0.0269(3) 0.0459(4) 0.0390(3) -0.0012(2) -0.0048(3) -0.0016(3)
C4 0.0292(11) 0.0401(16) 0.0237(11) -0.0085(10) 0.0004(10) -0.0034(11)
C5 0.0285(11) 0.0334(15) 0.0267(13) 0.0021(9) -0.0016(9) -0.0025(11)
O5 0.0335(9) 0.0482(13) 0.0455(12) -0.0091(8) -0.0038(10) 0.0068(11)
C6 0.0273(12) 0.0422(16) 0.0254(12) 0.0074(10) -0.0057(10) -0.0040(11)
C11 0.0268(11) 0.0297(15) 0.0250(12) 0.0018(9) -0.0012(9) -0.0002(10)
C12 0.0229(11) 0.0446(17) 0.0360(13) 0.0058(10) -0.0021(10) -0.0066(13)
C13 0.0272(12) 0.0408(17) 0.0333(13) 0.0019(11) -0.0039(10) -0.0052(11)
C14 0.0313(13) 0.0336(16) 0.0259(12) -0.0008(11) 0.0011(10) -0.0008(10)
N14 0.0429(13) 0.0351(13) 0.0292(11) -0.0015(10) -0.0003(10) -0.0021(10)
O141 0.0533(12) 0.0534(14) 0.0388(11) 0.0181(11) -0.0031(10) -0.0168(11)
O142 0.0430(11) 0.0597(16) 0.0461(12) -0.0151(11) -0.0004(10) -0.0181(12)
C15 0.0252(11) 0.0381(16) 0.0275(12) 0.0038(10) 0.0019(9) 0.0005(11)
C16 0.0223(10) 0.0389(16) 0.0278(11) -0.0012(10) 0.0001(9) -0.0012(12)

loop_
_atom_type_symbol
_atom_type_description
_atom_type_scat_dispersion_real
_atom_type_scat_dispersion_imag
_atom_type_scat_source
C C 0.0033 0.0016 'International Tables Vol C Tables 4.2.6.8 and 6.1.1.4'
H H 0.0000 0.0000 'International Tables Vol C Tables 4.2.6.8 and 6.1.1.4'
N N 0.0061 0.0033 'International Tables Vol C Tables 4.2.6.8 and 6.1.1.4'
O O 0.0106 0.0060 'International Tables Vol C Tables 4.2.6.8 and 6.1.1.4'
S S 0.1246 0.1234 'International Tables Vol C Tables 4.2.6.8 and 6.1.1.4'

loop_
_geom_angle_atom_site_label_1
_geom_angle_atom_site_label_2
_geom_angle_atom_site_label_3
_geom_angle
C5 N1 C2 117.1(2)
C5 N1 C6 120.8(2)
C2 N1 C6 122.1(2)
O2 C2 N1 124.8(3)
O2 C2 S3 123.9(2)
N1 C2 S3 111.3(2)
C2 S3 C4 94.34(13)
C5 C4 S3 104.90(19)
C5 C4 H4A 110.8
S3 C4 H4A 110.8
C5 C4 H4B 110.8
S3 C4 H4B 110.8
H4A C4 H4B 108.8
O5 C5 N1 123.9(2)
O5 C5 C4 123.7(2)
N1 C5 C4 112.4(2)
N1 C6 C11 111.9(2)
N1 C6 H6A 109.2
C11 C6 H6A 109.2
N1 C6 H6B 109.2
C11 C6 H6B 109.2
H6A C6 H6B 107.9
C12 C11 C16 118.6(2)
C12 C11 C6 120.4(2)
C16 C11 C6 121.0(2)
C13 C12 C11 120.9(2)
C13 C12 H12 119.5
C11 C12 H12 119.5
C14 C13 C12 118.2(2)
C14 C13 H13 120.9
C12 C13 H13 120.9
C15 C14 C13 122.6(3)
C15 C14 N14 118.6(3)
C13 C14 N14 118.7(2)
O142 N14 O141 123.8(3)
O142 N14 C14 118.5(2)
O141 N14 C14 117.6(2)
C14 C15 C16 118.7(2)
C14 C15 H15 120.6
C16 C15 H15 120.6
C15 C16 C11 120.9(2)
C15 C16 H16 119.5
C11 C16 H16 119.5

loop_
_geom_bond_atom_site_label_1
_geom_bond_atom_site_label_2
_geom_bond_distance
_geom_bond_publ_flag
N1 C5 1.373(4) y
N1 C2 1.383(3) y
N1 C6 1.469(3) y
C2 O2 1.213(4) ?
C2 S3 1.742(3) y
S3 C4 1.807(3) y
C4 C5 1.556(3) y
C4 H4A 0.9900 ?
C4 H4B 0.9900 ?
C5 O5 1.198(3) ?
C6 C11 1.506(4) ?
C6 H6A 0.9900 ?
C6 H6B 0.9900 ?
C11 C12 1.393(3) ?
C11 C16 1.399(3) ?
C12 C13 1.389(4) ?
C12 H12 0.9500 ?
C13 C14 1.379(4) ?
C13 H13 0.9500 ?
C14 C15 1.371(4) ?
C14 N14 1.463(4) ?
N14 O142 1.224(3) ?
N14 O141 1.225(3) ?
C15 C16 1.380(4) ?
C15 H15 0.9500 ?
C16 H16 0.9500 ?

loop_
_geom_torsion_atom_site_label_1
_geom_torsion_atom_site_label_2
_geom_torsion_atom_site_label_3
_geom_torsion_atom_site_label_4
_geom_torsion
C5 N1 C2 O2 -179.8(3)
C6 N1 C2 O2 2.0(4)
C5 N1 C2 S3 0.6(3)
C6 N1 C2 S3 -177.7(2)
O2 C2 S3 C4 179.0(3)
N1 C2 S3 C4 -1.3(2)
C2 S3 C4 C5 1.6(2)
C2 N1 C5 O5 -178.2(3)
C6 N1 C5 O5 0.0(4)
C2 N1 C5 C4 0.7(3)
C6 N1 C5 C4 179.0(2)
S3 C4 C5 O5 177.4(3)
S3 C4 C5 N1 -1.6(3)
C5 N1 C6 C11 -76.6(3)
C2 N1 C6 C11 101.6(3)
N1 C6 C11 C12 147.4(3)
N1 C6 C11 C16 -32.4(4)
C16 C11 C12 C13 -0.1(4)
C6 C11 C12 C13 -179.9(3)
C11 C12 C13 C14 0.3(5)
C12 C13 C14 C15 -0.1(5)
C12 C13 C14 N14 178.0(3)
C15 C14 N14 O142 -178.6(3)
C13 C14 N14 O142 3.3(4)
C15 C14 N14 O141 1.8(4)
C13 C14 N14 O141 -176.3(3)
C13 C14 C15 C16 -0.3(5)
N14 C14 C15 C16 -178.4(3)
C14 C15 C16 C11 0.5(4)
C12 C11 C16 C15 -0.3(4)
C6 C11 C16 C15 179.5(3)

loop_
_cod_related_entry_id
_cod_related_entry_database
_cod_related_entry_code
1 ChemSpider 1235573
